data_2019864
loop_
_publ_author_name
'Guan, Ye'
'Powell, Douglas R.'
'Richter-Addo, George B.'

_publ_section_title
;
 Crystal structure of
 bis(1-methyl-1H-imidazole-\kN3)(5,10,15,20-tetraphenylporphyrinato-\k4N)iron(II)--1-methyl-1H-imidazole
 (1/2)
;
_journal_issue 3
_journal_name_full 'Acta Crystallographica Section E Crystallographic Communications'
_journal_page_first m57
_journal_paper_doi 10.1107/S2056989015002364
_journal_volume 71
_journal_year 2015
_chemical_formula_iupac '[Fe (C4 H6 N2)2 (C44 H28 N4)], 2C4 H6 N2'
_chemical_formula_moiety 'C52 H40 Fe N8, 2(C4 H6 N2)'
_chemical_formula_sum 'C60 H52 Fe N12'
_chemical_formula_weight 996.98
_chemical_name_systematic
'Bis(1-methyl-1<i>H</i>-imidazole-\k<i>N</i>^3^)(5,10,15,20-tetraphenylporphyrinato-\k^4^<i>N</i>)iron(II)--1-methyl-1<i>H</i>-imidazole (1/2)'
_space_group_crystal_system triclinic
_space_group_IT_number 2
_space_group_name_Hall '-P 1'
_space_group_name_H-M_alt 'P -1'
_symmetry_space_group_name_Hall '-P 1'
_symmetry_space_group_name_H-M 'P -1'
_atom_sites_solution_hydrogens mixed
_atom_sites_solution_primary direct
_atom_sites_solution_secondary difmap
_audit_creation_method SHELXL-2014/7
_cell_angle_alpha 81.557(2)
_cell_angle_beta 79.143(2)
_cell_angle_gamma 77.797(3)
_cell_formula_units_Z 1
_cell_length_a 9.3108(4)
_cell_length_b 10.1943(4)
_cell_length_c 13.4745(5)
_cell_measurement_reflns_used 8102
_cell_measurement_temperature 100(2)
_cell_measurement_theta_max 28.26
_cell_measurement_theta_min 2.27
_cell_volume 1220.03(9)
_computing_cell_refinement
;
SAINT (Bruker, 2007)
;
_computing_data_collection
;
SMART (Bruker, 2007)
;
_computing_data_reduction
;
SAINT (Bruker, 2007)
;
_computing_molecular_graphics
;
SHELXTL (Sheldrick, 2015)
;
_computing_publication_material
;
SHELXTL (Sheldrick, 2015)
;
_computing_structure_refinement
;
SHELXTL (Sheldrick, 2015)
;
_computing_structure_solution
;
SHELXTL (Sheldrick, 2015)
;
_diffrn_ambient_temperature 100(2)
_diffrn_measured_fraction_theta_full 1.000
_diffrn_measured_fraction_theta_max 0.996
_diffrn_measurement_device_type 'Bruker APEX CCD'
_diffrn_measurement_method '\f and \w scans'
_diffrn_radiation_type MoK\a
_diffrn_radiation_wavelength 0.71073
_diffrn_reflns_av_R_equivalents 0.0183
_diffrn_reflns_limit_h_max 12
_diffrn_reflns_limit_h_min -12
_diffrn_reflns_limit_k_max 13
_diffrn_reflns_limit_k_min -13
_diffrn_reflns_limit_l_max 17
_diffrn_reflns_limit_l_min -17
_diffrn_reflns_number 18378
_diffrn_reflns_theta_full 25.242
_diffrn_reflns_theta_max 28.300
_diffrn_reflns_theta_min 1.548
_exptl_absorpt_coefficient_mu 0.365
_exptl_absorpt_correction_T_max 0.986
_exptl_absorpt_correction_T_min 0.911
_exptl_absorpt_correction_type multi-scan
_exptl_absorpt_process_details
;
(SADABS; Bruker, 2002)
;
_exptl_crystal_colour red
_exptl_crystal_density_diffrn 1.357
_exptl_crystal_description plate
_exptl_crystal_F_000 522
_exptl_crystal_size_max 0.260
_exptl_crystal_size_mid 0.260
_exptl_crystal_size_min 0.040
_refine_diff_density_max 0.432
_refine_diff_density_min -0.357
_refine_ls_extinction_method none
_refine_ls_goodness_of_fit_ref 0.999
_refine_ls_hydrogen_treatment constr
_refine_ls_matrix_type full
_refine_ls_number_parameters 432
_refine_ls_number_reflns 6043
_refine_ls_number_restraints 377
_refine_ls_restrained_S_all 0.983
_refine_ls_R_factor_all 0.0469
_refine_ls_R_factor_gt 0.0402
_refine_ls_shift/su_max 0.000
_refine_ls_shift/su_mean 0.000
_refine_ls_structure_factor_coef Fsqd
_refine_ls_weighting_details 'w=1/[\s^2^(Fo^2^)+(0.0710P)^2^+0.5000P] where P=(Fo^2^+2Fc^2^)/3'
_refine_ls_weighting_scheme calc
_refine_ls_wR_factor_gt 0.1121
_refine_ls_wR_factor_ref 0.1191
_reflns_number_gt 5263
_reflns_number_total 6043
_reflns_threshold_expression I>2\s(I)
_cod_data_source_file tk5355sup1.cif
_cod_data_source_block I
_cod_database_code 2019864
_cod_database_fobs_code 2019864
_shelx_space_group_comment
;
The symmetry employed for this shelxl refinement is uniquely defined
by the following loop, which should always be used as a source of
symmetry information in preference to the above space-group names.
They are only intended as comments.
;
_shelx_estimated_absorpt_t_min 0.911
_shelx_estimated_absorpt_t_max 0.986

loop_
_space_group_symop_operation_xyz
'x, y, z'
'-x, -y, -z'

loop_
_atom_site_type_symbol
_atom_site_label
_atom_site_fract_x
_atom_site_fract_y
_atom_site_fract_z
_atom_site_U_iso_or_equiv
_atom_site_adp_type
_atom_site_calc_flag
_atom_site_occupancy
_atom_site_disorder_assembly
_atom_site_disorder_group
Fe Fe1 0.5000 0.5000 0.5000 0.02574(10) Uani d 1 A .
N N1 0.52081(14) 0.45129(13) 0.35915(9) 0.0280(3) Uani d 1 . .
N N2 0.60381(13) 0.31382(13) 0.54440(9) 0.0261(2) Uani d 1 . .
N N3 0.30392(14) 0.44052(13) 0.53811(10) 0.0310(3) Uani d 1 . .
N N4 0.1140(2) 0.3434(2) 0.54313(16) 0.0257(5) Uani d 0.789(4) A 1
N N4' 0.0828(6) 0.3902(8) 0.5888(6) 0.0247(14) Uani d 0.211(4) A 2
C C1 0.47503(17) 0.53338(16) 0.27524(11) 0.0313(3) Uani d 1 . .
C C2 0.5222(2) 0.46249(18) 0.18604(12) 0.0395(4) Uani d 1 . .
H H2 0.5055 0.4974 0.1190 0.047 Uiso calc 1 . .
C C3 0.5942(2) 0.33746(18) 0.21543(12) 0.0385(4) Uani d 1 . .
H H3 0.6378 0.2678 0.1732 0.046 Uiso calc 1 . .
C C4 0.59236(17) 0.33016(16) 0.32344(11) 0.0304(3) Uani d 1 . .
C C5 0.65568(16) 0.21560(16) 0.38157(11) 0.0285(3) Uani d 1 . .
C C6 0.66021(16) 0.21019(15) 0.48511(11) 0.0276(3) Uani d 1 . .
C C7 0.73309(17) 0.09311(16) 0.54325(12) 0.0317(3) Uani d 1 . .
H H7 0.7799 0.0087 0.5195 0.038 Uiso calc 1 . .
C C8 0.72186(17) 0.12684(16) 0.63825(12) 0.0305(3) Uani d 1 . .
H H8 0.7607 0.0710 0.6937 0.037 Uiso calc 1 . .
C C9 0.63976(15) 0.26358(15) 0.63937(11) 0.0265(3) Uani d 1 . .
C C10 0.60348(16) 0.33397(16) 0.72504(11) 0.0291(3) Uani d 1 . .
C C11 0.72561(17) 0.09204(15) 0.32906(11) 0.0288(3) Uani d 1 . .
C C12 0.87028(17) 0.07895(16) 0.27499(11) 0.0307(3) Uani d 1 . .
H H12 0.9256 0.1479 0.2729 0.037 Uiso calc 1 . .
C C13 0.93466(18) -0.03372(17) 0.22411(12) 0.0329(3) Uani d 1 . .
H H13 1.0330 -0.0411 0.1871 0.040 Uiso calc 1 . .
C C14 0.85489(19) -0.13543(17) 0.22755(13) 0.0360(3) Uani d 1 . .
H H14 0.8979 -0.2120 0.1921 0.043 Uiso calc 1 . .
C C15 0.7121(2) -0.12480(17) 0.28294(15) 0.0398(4) Uani d 1 . .
H H15 0.6581 -0.1952 0.2867 0.048 Uiso calc 1 . .
C C16 0.64794(18) -0.01155(17) 0.33296(13) 0.0358(3) Uani d 1 . .
H H16 0.5498 -0.0048 0.3703 0.043 Uiso calc 1 . .
C C17 0.65558(17) 0.26479(16) 0.82149(11) 0.0322(3) Uani d 1 . .
C C18 0.7494(2) 0.32039(19) 0.86635(13) 0.0405(4) Uani d 1 . .
H H18 0.7780 0.4031 0.8359 0.049 Uiso calc 1 . .
C C19 0.8014(2) 0.2564(2) 0.95494(13) 0.0466(4) Uani d 1 . .
H H19 0.8639 0.2960 0.9850 0.056 Uiso calc 1 . .
C C20 0.7619(2) 0.1348(2) 0.99913(13) 0.0466(5) Uani d 1 . .
H H20 0.7983 0.0904 1.0591 0.056 Uiso calc 1 . .
C C21 0.6695(2) 0.0782(2) 0.95580(13) 0.0440(4) Uani d 1 . .
H H21 0.6427 -0.0053 0.9861 0.053 Uiso calc 1 . .
C C22 0.61509(18) 0.14289(18) 0.86782(12) 0.0370(4) Uani d 1 . .
H H22 0.5503 0.1039 0.8393 0.044 Uiso calc 1 . .
C C23 0.1866(3) 0.4950(3) 0.6130(3) 0.0304(6) Uani d 0.789(4) A 1
H H23 0.1886 0.5622 0.6544 0.037 Uiso calc 0.789(4) A 1
C C24 0.0689(3) 0.4316(3) 0.6144(2) 0.0301(5) Uani d 0.789(4) A 1
H H24 -0.0254 0.4467 0.6569 0.036 Uiso calc 0.789(4) A 1
C C25 0.2530(3) 0.3543(3) 0.4999(3) 0.0332(7) Uani d 0.789(4) A 1
H H25 0.3085 0.3039 0.4466 0.040 Uiso calc 0.789(4) A 1
C C26 0.0300(2) 0.2484(2) 0.52161(16) 0.0318(5) Uani d 0.789(4) A 1
H H26A 0.0482 0.1645 0.5671 0.048 Uiso d 0.789(4) A 1
H H26B 0.0619 0.2291 0.4508 0.048 Uiso d 0.789(4) A 1
H H26C -0.0765 0.2878 0.5325 0.048 Uiso d 0.789(4) A 1
C C23' 0.2829(11) 0.3246(9) 0.4974(10) 0.0282(18) Uani d 0.211(4) A 2
H H23' 0.3601 0.2725 0.4546 0.034 Uiso calc 0.211(4) A 2
C C24' 0.1416(9) 0.2948(10) 0.5251(7) 0.0319(15) Uani d 0.211(4) A 2
H H24' 0.0990 0.2277 0.5054 0.038 Uiso calc 0.211(4) A 2
C C25' 0.1766(7) 0.4706(11) 0.5934(8) 0.0269(16) Uani d 0.211(4) A 2
H H25' 0.1512 0.5434 0.6340 0.032 Uiso calc 0.211(4) A 2
C C26' -0.0660(7) 0.4117(8) 0.6480(6) 0.0344(19) Uani d 0.211(4) A 2
H H26D -0.1391 0.4115 0.6044 0.052 Uiso d 0.211(4) A 2
H H26E -0.0864 0.4989 0.6754 0.052 Uiso d 0.211(4) A 2
H H26F -0.0729 0.3393 0.7042 0.052 Uiso d 0.211(4) A 2
N N1A 0.1929(6) 0.3111(4) 0.1418(4) 0.0464(10) Uani d 0.519(4) B 1
C C2A 0.0604(5) 0.3741(5) 0.1145(4) 0.0522(11) Uani d 0.519(4) B 1
H H2A -0.0295 0.3924 0.1613 0.063 Uiso calc 0.519(4) B 1
N N3A 0.0707(4) 0.4066(4) 0.0165(3) 0.0571(10) Uani d 0.519(4) B 1
C C4A 0.2185(14) 0.3640(11) -0.0224(9) 0.057(2) Uani d 0.519(4) B 1
H H4A 0.2606 0.3741 -0.0924 0.069 Uiso calc 0.519(4) B 1
C C5A 0.2950(7) 0.3056(4) 0.0542(4) 0.0515(11) Uani d 0.519(4) B 1
H H5A 0.3984 0.2684 0.0482 0.062 Uiso calc 0.519(4) B 1
C C6A 0.2199(9) 0.2633(8) 0.2447(6) 0.062(2) Uani d 0.519(4) B 1
H H6AA 0.1252 0.2752 0.2917 0.094 Uiso d 0.519(4) B 1
H H6AB 0.2865 0.3149 0.2634 0.094 Uiso d 0.519(4) B 1
H H6AC 0.2662 0.1673 0.2486 0.094 Uiso d 0.519(4) B 1
N N1B 0.2220(6) 0.2984(4) 0.0878(4) 0.0465(10) Uani d 0.481(4) B 2
C C2B 0.1079(7) 0.3523(6) 0.1580(4) 0.0498(12) Uani d 0.481(4) B 2
H H2BB 0.0230 0.4153 0.1408 0.060 Uiso calc 0.481(4) B 2
N N3B 0.1271(5) 0.3090(4) 0.2505(3) 0.0518(10) Uani d 0.481(4) B 2
C C4B 0.2654(9) 0.2239(8) 0.2407(7) 0.0585(19) Uani d 0.481(4) B 2
H H4B 0.3130 0.1774 0.2958 0.070 Uiso calc 0.481(4) B 2
C C5B 0.3215(5) 0.2170(6) 0.1430(4) 0.0681(16) Uani d 0.481(4) B 2
H H5B 0.4143 0.1648 0.1164 0.082 Uiso calc 0.481(4) B 2
C C6B 0.2291(16) 0.3218(12) -0.0212(9) 0.069(3) Uani d 0.481(4) B 2
H H6BA 0.1719 0.4116 -0.0396 0.104 Uiso d 0.481(4) B 2
H H6BB 0.1872 0.2531 -0.0440 0.104 Uiso d 0.481(4) B 2
H H6BC 0.3332 0.3166 -0.0540 0.104 Uiso d 0.481(4) B 2

loop_
_atom_site_aniso_label
_atom_site_aniso_U_11
_atom_site_aniso_U_22
_atom_site_aniso_U_33
_atom_site_aniso_U_12
_atom_site_aniso_U_13
_atom_site_aniso_U_23
Fe1 0.02133(15) 0.03238(17) 0.02061(15) -0.00538(11) -0.00410(10) 0.00776(11)
N1 0.0253(6) 0.0330(6) 0.0222(6) -0.0041(5) -0.0041(5) 0.0066(5)
N2 0.0219(5) 0.0335(6) 0.0206(5) -0.0063(5) -0.0041(4) 0.0066(5)
N3 0.0250(6) 0.0384(7) 0.0268(6) -0.0077(5) -0.0072(5) 0.0118(5)
N4 0.0218(9) 0.0272(11) 0.0262(10) -0.0026(7) -0.0042(7) 0.0007(8)
N4' 0.017(2) 0.030(3) 0.028(3) -0.010(2) -0.005(2) 0.003(2)
C1 0.0313(7) 0.0370(8) 0.0219(7) -0.0047(6) -0.0048(6) 0.0066(6)
C2 0.0497(10) 0.0407(9) 0.0213(7) 0.0009(7) -0.0058(7) 0.0051(6)
C3 0.0465(9) 0.0403(9) 0.0228(7) 0.0003(7) -0.0055(7) 0.0024(6)
C4 0.0299(7) 0.0351(8) 0.0231(7) -0.0045(6) -0.0046(5) 0.0047(6)
C5 0.0245(7) 0.0334(7) 0.0257(7) -0.0057(5) -0.0050(5) 0.0042(6)
C6 0.0234(6) 0.0316(7) 0.0260(7) -0.0058(5) -0.0068(5) 0.0070(5)
C7 0.0308(7) 0.0336(8) 0.0290(7) -0.0030(6) -0.0106(6) 0.0046(6)
C8 0.0277(7) 0.0332(7) 0.0283(7) -0.0036(6) -0.0097(6) 0.0079(6)
C9 0.0203(6) 0.0324(7) 0.0244(7) -0.0059(5) -0.0050(5) 0.0081(5)
C10 0.0265(7) 0.0359(8) 0.0218(7) -0.0059(6) -0.0051(5) 0.0087(6)
C11 0.0283(7) 0.0320(7) 0.0242(7) -0.0041(6) -0.0085(5) 0.0057(5)
C12 0.0290(7) 0.0361(8) 0.0271(7) -0.0082(6) -0.0072(6) 0.0025(6)
C13 0.0289(7) 0.0387(8) 0.0284(7) -0.0025(6) -0.0073(6) 0.0029(6)
C14 0.0392(9) 0.0310(8) 0.0367(8) -0.0005(6) -0.0145(7) 0.0017(6)
C15 0.0390(9) 0.0312(8) 0.0512(10) -0.0094(7) -0.0155(8) 0.0036(7)
C16 0.0276(7) 0.0358(8) 0.0414(9) -0.0071(6) -0.0062(6) 0.0064(7)
C17 0.0311(7) 0.0376(8) 0.0216(7) 0.0013(6) -0.0047(6) 0.0058(6)
C18 0.0490(10) 0.0414(9) 0.0290(8) -0.0012(7) -0.0136(7) 0.0016(7)
C19 0.0522(11) 0.0545(11) 0.0299(8) 0.0078(8) -0.0175(8) -0.0063(8)
C20 0.0513(10) 0.0539(11) 0.0212(7) 0.0179(8) -0.0090(7) 0.0028(7)
C21 0.0428(9) 0.0467(10) 0.0279(8) 0.0064(8) -0.0001(7) 0.0136(7)
C22 0.0326(8) 0.0425(9) 0.0275(8) -0.0011(7) -0.0026(6) 0.0115(6)
C23 0.0236(10) 0.0300(12) 0.0372(15) -0.0075(8) -0.0031(10) -0.0012(9)
C24 0.0253(9) 0.0264(11) 0.0353(13) -0.0021(8) -0.0001(8) -0.0030(9)
C25 0.0237(14) 0.0454(15) 0.0274(10) -0.0035(11) -0.0058(11) 0.0037(11)
C26 0.0272(9) 0.0320(10) 0.0374(11) -0.0071(7) -0.0089(8) -0.0006(8)
C23' 0.009(3) 0.045(4) 0.028(3) -0.009(3) -0.011(2) 0.020(3)
C24' 0.025(3) 0.036(3) 0.031(3) -0.003(3) -0.004(2) 0.001(3)
C25' 0.023(2) 0.033(3) 0.030(3) -0.013(2) -0.018(2) 0.008(2)
C26' 0.022(3) 0.034(4) 0.039(4) -0.002(3) 0.005(3) 0.006(3)
N1A 0.052(3) 0.0387(19) 0.052(2) -0.0148(18) -0.014(2) -0.0006(18)
C2A 0.048(2) 0.056(3) 0.054(3) -0.017(2) -0.0080(19) 0.001(2)
N3A 0.056(2) 0.064(2) 0.053(2) -0.0211(17) -0.0173(16) 0.0093(17)
C4A 0.071(4) 0.062(5) 0.044(3) -0.028(4) -0.004(3) -0.007(3)
C5A 0.052(3) 0.045(2) 0.060(3) -0.008(2) -0.008(2) -0.0175(19)
C6A 0.062(5) 0.071(6) 0.055(3) -0.025(4) -0.016(3) 0.015(3)
N1B 0.040(2) 0.049(2) 0.051(3) -0.0091(18) 0.000(2) -0.016(2)
C2B 0.038(3) 0.051(3) 0.052(3) -0.005(2) 0.003(2) 0.004(2)
N3B 0.052(2) 0.052(2) 0.048(2) -0.0133(19) 0.0001(18) 0.0009(16)
C4B 0.064(4) 0.051(4) 0.067(3) 0.007(3) -0.033(3) -0.025(3)
C5B 0.052(3) 0.084(4) 0.071(3) 0.016(2) -0.024(2) -0.041(3)
C6B 0.062(4) 0.090(9) 0.050(3) -0.008(5) 0.000(3) -0.011(5)

loop_
_atom_type_symbol
_atom_type_description
_atom_type_scat_dispersion_real
_atom_type_scat_dispersion_imag
_atom_type_scat_source
C C 0.0033 0.0016 'International Tables Vol C Tables 4.2.6.8 and 6.1.1.4'
H H 0.0000 0.0000 'International Tables Vol C Tables 4.2.6.8 and 6.1.1.4'
N N 0.0061 0.0033 'International Tables Vol C Tables 4.2.6.8 and 6.1.1.4'
Fe Fe 0.3463 0.8444 'International Tables Vol C Tables 4.2.6.8 and 6.1.1.4'

loop_
_geom_angle_atom_site_label_1
_geom_angle_atom_site_label_2
_geom_angle_atom_site_label_3
_geom_angle_site_symmetry_1
_geom_angle_site_symmetry_3
_geom_angle
N1 Fe1 N1 . 2_666 180.0
N1 Fe1 N3 . 2_666 89.17(5)
N1 Fe1 N3 2_666 2_666 90.83(5)
N1 Fe1 N3 . . 90.83(5)
N1 Fe1 N3 2_666 . 89.17(5)
N3 Fe1 N3 2_666 . 180.00(3)
N1 Fe1 N2 . 2_666 89.66(5)
N1 Fe1 N2 2_666 2_666 90.34(5)
N3 Fe1 N2 2_666 2_666 90.09(5)
N3 Fe1 N2 . 2_666 89.91(5)
N1 Fe1 N2 . . 90.33(5)
N1 Fe1 N2 2_666 . 89.67(5)
N3 Fe1 N2 2_666 . 89.91(5)
N3 Fe1 N2 . . 90.09(5)
N2 Fe1 N2 2_666 . 180.00(4)
C4 N1 C1 . . 105.23(12)
C4 N1 Fe1 . . 127.00(10)
C1 N1 Fe1 . . 127.67(11)
C6 N2 C9 . . 105.26(12)
C6 N2 Fe1 . . 126.95(9)
C9 N2 Fe1 . . 127.73(11)
C25 N3 C23 . . 105.8(2)
C25' N3 C23' . . 99.9(5)
C25' N3 Fe1 . . 140.9(4)
C25 N3 Fe1 . . 129.68(18)
C23 N3 Fe1 . . 124.41(14)
C23' N3 Fe1 . . 119.3(4)
C25 N4 C24 . . 107.6(2)
C25 N4 C26 . . 125.9(2)
C24 N4 C26 . . 126.5(2)
C25' N4' C24' . . 113.0(6)
C25' N4' C26' . . 119.9(7)
C24' N4' C26' . . 127.0(7)
N1 C1 C10 . 2_666 125.77(14)
N1 C1 C2 . . 110.08(14)
C10 C1 C2 2_666 . 124.14(14)
C3 C2 C1 . . 107.41(14)
C3 C2 H2 . . 126.3
C1 C2 H2 . . 126.3
C2 C3 C4 . . 106.69(15)
C2 C3 H3 . . 126.7
C4 C3 H3 . . 126.7
N1 C4 C5 . . 125.81(14)
N1 C4 C3 . . 110.58(13)
C5 C4 C3 . . 123.61(15)
C4 C5 C6 . . 123.75(15)
C4 C5 C11 . . 117.86(13)
C6 C5 C11 . . 118.37(13)
N2 C6 C5 . . 126.04(13)
N2 C6 C7 . . 110.72(13)
C5 C6 C7 . . 123.18(15)
C8 C7 C6 . . 106.68(14)
C8 C7 H7 . . 126.7
C6 C7 H7 . . 126.7
C7 C8 C9 . . 107.00(13)
C7 C8 H8 . . 126.5
C9 C8 H8 . . 126.5
N2 C9 C10 . . 125.56(14)
N2 C9 C8 . . 110.32(13)
C10 C9 C8 . . 124.12(13)
C1 C10 C9 2_666 . 123.47(13)
C1 C10 C17 2_666 . 118.17(14)
C9 C10 C17 . . 118.33(14)
C16 C11 C12 . . 118.56(15)
C16 C11 C5 . . 120.91(14)
C12 C11 C5 . . 120.53(14)
C13 C12 C11 . . 120.91(15)
C13 C12 H12 . . 119.5
C11 C12 H12 . . 119.5
C14 C13 C12 . . 119.83(15)
C14 C13 H13 . . 120.1
C12 C13 H13 . . 120.1
C15 C14 C13 . . 119.73(16)
C15 C14 H14 . . 120.1
C13 C14 H14 . . 120.1
C14 C15 C16 . . 120.17(16)
C14 C15 H15 . . 119.9
C16 C15 H15 . . 119.9
C15 C16 C11 . . 120.78(15)
C15 C16 H16 . . 119.6
C11 C16 H16 . . 119.6
C22 C17 C18 . . 118.34(14)
C22 C17 C10 . . 121.53(15)
C18 C17 C10 . . 120.11(15)
C19 C18 C17 . . 121.04(18)
C19 C18 H18 . . 119.5
C17 C18 H18 . . 119.5
C20 C19 C18 . . 119.92(19)
C20 C19 H19 . . 120.0
C18 C19 H19 . . 120.0
C21 C20 C19 . . 119.86(16)
C21 C20 H20 . . 120.1
C19 C20 H20 . . 120.1
C20 C21 C22 . . 120.51(18)
C20 C21 H21 . . 119.7
C22 C21 H21 . . 119.7
C21 C22 C17 . . 120.32(18)
C21 C22 H22 . . 119.8
C17 C22 H22 . . 119.8
C24 C23 N3 . . 107.0(2)
C24 C23 H23 . . 126.5
N3 C23 H23 . . 126.5
N4 C24 C23 . . 106.8(2)
N4 C24 H24 . . 126.6
C23 C24 H24 . . 126.6
N3 C25 N4 . . 112.9(3)
N3 C25 H25 . . 123.6
N4 C25 H25 . . 123.6
N4 C26 H26A . . 109.5
N4 C26 H26B . . 109.5
H26A C26 H26B . . 109.5
N4 C26 H26C . . 109.5
H26A C26 H26C . . 109.5
H26B C26 H26C . . 109.5
C24' C23' N3 . . 114.8(7)
C24' C23' H23' . . 122.6
N3 C23' H23' . . 122.6
N4' C24' C23' . . 98.4(7)
N4' C24' H24' . . 130.8
C23' C24' H24' . . 130.8
N3 C25' N4' . . 113.7(6)
N3 C25' H25' . . 123.2
N4' C25' H25' . . 123.2
N4' C26' H26D . . 109.5
N4' C26' H26E . . 109.5
H26D C26' H26E . . 109.5
N4' C26' H26F . . 109.5
H26D C26' H26F . . 109.5
H26E C26' H26F . . 109.5
C2A N1A C5A . . 106.7(4)
C2A N1A C6A . . 125.9(6)
C5A N1A C6A . . 127.4(5)
N3A C2A N1A . . 112.0(4)
N3A C2A H2A . . 124.0
N1A C2A H2A . . 124.0
C2A N3A C4A . . 105.3(6)
C5A C4A N3A . . 109.9(9)
C5A C4A H4A . . 125.1
N3A C4A H4A . . 125.1
C4A C5A N1A . . 106.1(7)
C4A C5A H5A . . 127.0
N1A C5A H5A . . 127.0
N1A C6A H6AA . . 109.5
N1A C6A H6AB . . 109.5
H6AA C6A H6AB . . 109.5
N1A C6A H6AC . . 109.5
H6AA C6A H6AC . . 109.5
H6AB C6A H6AC . . 109.5
C2B N1B C5B . . 105.1(5)
C2B N1B C6B . . 126.0(7)
C5B N1B C6B . . 128.9(7)
N3B C2B N1B . . 113.0(6)
N3B C2B H2BB . . 123.5
N1B C2B H2BB . . 123.5
C2B N3B C4B . . 104.3(6)
C5B C4B N3B . . 109.9(6)
C5B C4B H4B . . 125.0
N3B C4B H4B . . 125.0
C4B C5B N1B . . 107.6(5)
C4B C5B H5B . . 126.2
N1B C5B H5B . . 126.2
N1B C6B H6BA . . 109.5
N1B C6B H6BB . . 109.5
H6BA C6B H6BB . . 109.5
N1B C6B H6BC . . 109.5
H6BA C6B H6BC . . 109.5
H6BB C6B H6BC . . 109.5

loop_
_geom_bond_atom_site_label_1
_geom_bond_atom_site_label_2
_geom_bond_site_symmetry_2
_geom_bond_distance
Fe1 N1 . 1.9959(13)
Fe1 N1 2_666 1.9960(13)
Fe1 N3 2_666 1.9970(12)
Fe1 N3 . 1.9970(12)
Fe1 N2 2_666 2.0008(12)
Fe1 N2 . 2.0008(12)
N1 C4 . 1.381(2)
N1 C1 . 1.3832(18)
N2 C6 . 1.373(2)
N2 C9 . 1.3814(17)
N3 C25' . 1.279(5)
N3 C25 . 1.290(3)
N3 C23 . 1.419(3)
N3 C23' . 1.437(5)
N4 C25 . 1.336(3)
N4 C24 . 1.360(3)
N4 C26 . 1.456(3)
N4' C25' . 1.333(5)
N4' C24' . 1.350(5)
N4' C26' . 1.453(4)
C1 C10 2_666 1.395(2)
C1 C2 . 1.443(2)
C2 C3 . 1.350(2)
C2 H2 . 0.9500
C3 C4 . 1.443(2)
C3 H3 . 0.9500
C4 C5 . 1.393(2)
C5 C6 . 1.396(2)
C5 C11 . 1.501(2)
C6 C7 . 1.443(2)
C7 C8 . 1.353(2)
C7 H7 . 0.9500
C8 C9 . 1.442(2)
C8 H8 . 0.9500
C9 C10 . 1.398(2)
C10 C1 2_666 1.395(2)
C10 C17 . 1.4984(19)
C11 C16 . 1.390(2)
C11 C12 . 1.395(2)
C12 C13 . 1.391(2)
C12 H12 . 0.9500
C13 C14 . 1.388(2)
C13 H13 . 0.9500
C14 C15 . 1.388(3)
C14 H14 . 0.9500
C15 C16 . 1.389(3)
C15 H15 . 0.9500
C16 H16 . 0.9500
C17 C22 . 1.399(2)
C17 C18 . 1.399(2)
C18 C19 . 1.393(2)
C18 H18 . 0.9500
C19 C20 . 1.385(3)
C19 H19 . 0.9500
C20 C21 . 1.383(3)
C20 H20 . 0.9500
C21 C22 . 1.397(2)
C21 H21 . 0.9500
C22 H22 . 0.9500
C23 C24 . 1.380(3)
C23 H23 . 0.9500
C24 H24 . 0.9500
C25 H25 . 0.9500
C26 H26A . 0.9800
C26 H26B . 0.9800
C26 H26C . 0.9801
C23' C24' . 1.383(5)
C23' H23' . 0.9500
C24' H24' . 0.9500
C25' H25' . 0.9500
C26' H26D . 0.9800
C26' H26E . 0.9800
C26' H26F . 0.9800
N1A C2A . 1.355(6)
N1A C5A . 1.369(6)
N1A C6A . 1.452(8)
C2A N3A . 1.304(6)
C2A H2A . 0.9500
N3A C4A . 1.378(13)
C4A C5A . 1.358(12)
C4A H4A . 0.9500
C5A H5A . 0.9500
C6A H6AA . 0.9800
C6A H6AB . 0.9800
C6A H6AC . 0.9800
N1B C2B . 1.361(6)
N1B C5B . 1.362(7)
N1B C6B . 1.445(13)
C2B N3B . 1.292(7)
C2B H2BB . 0.9500
N3B C4B . 1.388(7)
C4B C5B . 1.328(10)
C4B H4B . 0.9500
C5B H5B . 0.9500
C6B H6BA . 0.9800
C6B H6BB . 0.9801
C6B H6BC . 0.9800

loop_
_geom_hbond_atom_site_label_D
_geom_hbond_atom_site_label_H
_geom_hbond_atom_site_label_A
_geom_hbond_site_symmetry_A
_geom_hbond_distance_DH
_geom_hbond_distance_HA
_geom_hbond_distance_DA
_geom_hbond_angle_DHA
C19 H19 N3A 1_656 0.95 2.55 3.478(4) 164

loop_
_geom_torsion_atom_site_label_1
_geom_torsion_atom_site_label_2
_geom_torsion_atom_site_label_3
_geom_torsion_atom_site_label_4
_geom_torsion_site_symmetry_1
_geom_torsion_site_symmetry_4
_geom_torsion
C4 N1 C1 C10 . 2_666 179.49(15)
Fe1 N1 C1 C10 . 2_666 -4.0(2)
C4 N1 C1 C2 . . -1.29(18)
Fe1 N1 C1 C2 . . 175.20(11)
N1 C1 C2 C3 . . 0.9(2)
C10 C1 C2 C3 2_666 . -179.91(16)
C1 C2 C3 C4 . . -0.1(2)
C1 N1 C4 C5 . . -179.10(15)
Fe1 N1 C4 C5 . . 4.4(2)
C1 N1 C4 C3 . . 1.26(17)
Fe1 N1 C4 C3 . . -175.27(11)
C2 C3 C4 N1 . . -0.8(2)
C2 C3 C4 C5 . . 179.59(16)
N1 C4 C5 C6 . . -2.7(2)
C3 C4 C5 C6 . . 176.88(15)
N1 C4 C5 C11 . . 178.57(14)
C3 C4 C5 C11 . . -1.8(2)
C9 N2 C6 C5 . . -177.47(14)
Fe1 N2 C6 C5 . . 0.1(2)
C9 N2 C6 C7 . . -0.16(16)
Fe1 N2 C6 C7 . . 177.38(10)
C4 C5 C6 N2 . . 0.4(2)
C11 C5 C6 N2 . . 179.09(13)
C4 C5 C6 C7 . . -176.61(14)
C11 C5 C6 C7 . . 2.1(2)
N2 C6 C7 C8 . . -0.60(17)
C5 C6 C7 C8 . . 176.80(14)
C6 C7 C8 C9 . . 1.07(17)
C6 N2 C9 C10 . . -179.52(14)
Fe1 N2 C9 C10 . . 3.0(2)
C6 N2 C9 C8 . . 0.84(15)
Fe1 N2 C9 C8 . . -176.68(9)
C7 C8 C9 N2 . . -1.24(17)
C7 C8 C9 C10 . . 179.11(14)
N2 C9 C10 C1 . 2_666 -0.1(2)
C8 C9 C10 C1 . 2_666 179.49(14)
N2 C9 C10 C17 . . -178.22(13)
C8 C9 C10 C17 . . 1.4(2)
C4 C5 C11 C16 . . -97.78(18)
C6 C5 C11 C16 . . 83.43(18)
C4 C5 C11 C12 . . 82.09(18)
C6 C5 C11 C12 . . -96.70(17)
C16 C11 C12 C13 . . 1.4(2)
C5 C11 C12 C13 . . -178.47(13)
C11 C12 C13 C14 . . -0.5(2)
C12 C13 C14 C15 . . -0.9(2)
C13 C14 C15 C16 . . 1.4(2)
C14 C15 C16 C11 . . -0.5(3)
C12 C11 C16 C15 . . -0.9(2)
C5 C11 C16 C15 . . 178.97(14)
C1 C10 C17 C22 2_666 . 123.17(17)
C9 C10 C17 C22 . . -58.6(2)
C1 C10 C17 C18 2_666 . -58.1(2)
C9 C10 C17 C18 . . 120.08(17)
C22 C17 C18 C19 . . 0.0(3)
C10 C17 C18 C19 . . -178.75(16)
C17 C18 C19 C20 . . 0.9(3)
C18 C19 C20 C21 . . -0.8(3)
C19 C20 C21 C22 . . -0.2(3)
C20 C21 C22 C17 . . 1.1(3)
C18 C17 C22 C21 . . -1.0(2)
C10 C17 C22 C21 . . 177.77(15)
C25 N3 C23 C24 . . 0.9(3)
Fe1 N3 C23 C24 . . 177.80(16)
C25 N4 C24 C23 . . -0.6(3)
C26 N4 C24 C23 . . 176.1(2)
N3 C23 C24 N4 . . -0.2(3)
C23 N3 C25 N4 . . -1.3(4)
Fe1 N3 C25 N4 . . -178.00(15)
C24 N4 C25 N3 . . 1.2(4)
C26 N4 C25 N3 . . -175.5(2)
C25' N3 C23' C24' . . 3.6(13)
Fe1 N3 C23' C24' . . -177.6(7)
C25' N4' C24' C23' . . 2.9(12)
C26' N4' C24' C23' . . -177.8(9)
N3 C23' C24' N4' . . -4.0(12)
C23' N3 C25' N4' . . -1.5(12)
Fe1 N3 C25' N4' . . -179.9(4)
C24' N4' C25' N3 . . -0.9(14)
C26' N4' C25' N3 . . 179.7(8)
C5A N1A C2A N3A . . 1.0(5)
C6A N1A C2A N3A . . 179.4(5)
N1A C2A N3A C4A . . -0.7(7)
C2A N3A C4A C5A . . 0.2(9)
N3A C4A C5A N1A . . 0.4(9)
C2A N1A C5A C4A . . -0.9(7)
C6A N1A C5A C4A . . -179.2(7)
C5B N1B C2B N3B . . -1.6(6)
C6B N1B C2B N3B . . 176.7(8)
N1B C2B N3B C4B . . 1.9(7)
C2B N3B C4B C5B . . -1.6(9)
N3B C4B C5B N1B . . 0.7(9)
C2B N1B C5B C4B . . 0.4(7)
C6B N1B C5B C4B . . -177.7(9)
